data_1530028
loop_
_publ_author_name
'Griffith, W.P.'
'Skapski, A.C.'
'Mockford, M.J.'

_publ_section_title
;
 Studies in transition-metal cyano complexes. Part V. Vibrational and 13C
 NMR spectroscopic data on pentacyano complexes, and X-ray crystal
 structure of K5 (Ru2 N (C N)10) (H2 O)3
;
_journal_name_full 'Inorganica Chimica Acta'
_journal_page_first 179
_journal_page_last 186
_journal_volume 126
_journal_year 1987
_chemical_formula_sum 'C10 H6 K5 N11 O3 Ru2'
_chemical_name_systematic 'K5 (N (Ru (C N)5)2) (H2 O)3'
_space_group_IT_number 2
_symmetry_space_group_name_Hall '-P 1'
_symmetry_space_group_name_H-M 'P -1'
_cell_angle_alpha 106.81
_cell_angle_beta 106.91
_cell_angle_gamma 112.52
_cell_formula_units_Z 1
_cell_length_a 8.757
_cell_length_b 9.121
_cell_length_c 9.444
_cell_volume 594.251
_citation_journal_id_ASTM ICHAA3
_cod_data_source_file Griffith_ICHAA3_1987_1366.cif
_cod_data_source_block C10H6K5N11O3Ru2
_cod_original_cell_volume 594.2511
_cod_database_code 1530028

loop_
_symmetry_equiv_pos_as_xyz
x,y,z
-x,-y,-z

loop_
_atom_site_label
_atom_site_type_symbol
_atom_site_fract_x
_atom_site_fract_y
_atom_site_fract_z
_atom_site_occupancy
_atom_site_U_iso_or_equiv
C5 C+2 0.2559 0.0258 0.4296 1 0.0
K2 K+1 0.8892 0.5043 0.286 1 0.0
N5 N-3 0.2316 -0.2691 0.0464 1 0.0
N1 N-3 0 0 0 1 0.0
N4 N-3 -0.2518 -0.3046 0.141 1 0.0
K3 K+1 0.6106 -0.0023 0.1244 0.5 0.0
C3 C+2 -0.1177 -0.1927 0.1649 1 0.0
Ru1 Ru+4 0.11813 0.01199 0.19351 1 0.0
N3 N-3 0.0313 0.295 0.3856 1 0.0
O1 O-2 0.7335 0.3436 0.6012 1 0.0
C2 C+2 0.0658 0.1999 0.3202 1 0.0
N6 N-3 0.3294 0.0331 0.555 1 0.0
N2 N-3 0.5103 0.3171 0.2641 1 0.0
O2 O-2 0.3562 -0.0626 -0.1672 0.5 0.0
K1 K+1 0.4285 0.5876 0.1995 1 0.0
C4 C+2 0.1851 -0.1745 0.0943 1 0.0
C1 C+2 0.3686 0.2118 0.24 1 0.0
